data_7247144
loop_
_publ_author_name
'Easmin, Samina'
'Pedireddi, Venkateswara Rao'

_publ_section_title
;
 Supramolecular assemblies in the molecular complexes of
 4-cyanophenylboronic acid with different N-donor ligands
;
_journal_issue 33
_journal_name_full 'RSC Advances'
_journal_page_first 23267
_journal_page_last 23284
_journal_paper_doi 10.1039/D3RA03936F
_journal_volume 13
_journal_year 2023
_chemical_formula_sum 'C19 H14 B N3 O2'
_chemical_formula_weight 327.14
_space_group_crystal_system triclinic
_space_group_IT_number 2
_space_group_name_Hall '-P 1'
_space_group_name_H-M_alt 'P -1'
_atom_sites_solution_hydrogens geom
_audit_creation_method SHELXL-2018/3
_audit_update_record
;
2023-05-02 deposited with the CCDC.	2023-07-17 downloaded from the CCDC.
;
_cell_angle_alpha 97.158(4)
_cell_angle_beta 96.960(3)
_cell_angle_gamma 95.413(4)
_cell_formula_units_Z 2
_cell_length_a 7.1497(3)
_cell_length_b 8.7492(4)
_cell_length_c 13.6709(6)
_cell_measurement_reflns_used 2294
_cell_measurement_temperature 293(2)
_cell_measurement_theta_max 23.22
_cell_measurement_theta_min 2.36
_cell_volume 837.04(6)
_computing_cell_refinement 'Bruker SAINT'
_computing_data_collection 'Bruker APEX2'
_computing_data_reduction 'Bruker SAINT'
_computing_molecular_graphics 'Bruker SHELXTL'
_computing_publication_material 'Bruker SHELXTL'
_computing_structure_refinement 'SHELXL-2018/3 (Sheldrick, 2018)'
_computing_structure_solution 'SHELXT 2014/5 (Sheldrick, 2014)'
_diffrn_ambient_temperature 293(2)
_diffrn_measured_fraction_theta_full 0.999
_diffrn_measured_fraction_theta_max 0.985
_diffrn_measurement_device_type 'Bruker APEX-II CCD'
_diffrn_measurement_method '\f and \w scans'
_diffrn_radiation_type MoK\a
_diffrn_radiation_wavelength 0.71073
_diffrn_reflns_av_R_equivalents 0.0901
_diffrn_reflns_av_unetI/netI 0.0783
_diffrn_reflns_Laue_measured_fraction_full 0.999
_diffrn_reflns_Laue_measured_fraction_max 0.985
_diffrn_reflns_limit_h_max 7
_diffrn_reflns_limit_h_min -8
_diffrn_reflns_limit_k_max 10
_diffrn_reflns_limit_k_min -11
_diffrn_reflns_limit_l_max 17
_diffrn_reflns_limit_l_min -17
_diffrn_reflns_number 14761
_diffrn_reflns_point_group_measured_fraction_full 0.999
_diffrn_reflns_point_group_measured_fraction_max 0.985
_diffrn_reflns_theta_full 25.242
_diffrn_reflns_theta_max 26.582
_diffrn_reflns_theta_min 2.361
_exptl_absorpt_coefficient_mu 0.085
_exptl_absorpt_correction_T_max 0.7454
_exptl_absorpt_correction_T_min 0.5724
_exptl_absorpt_correction_type multi-scan
_exptl_absorpt_process_details
;
 SADABS 2016/2: Krause, L., Herbst-Irmer, R., Sheldrick G.M. & Stalke D.,
 J. Appl. Cryst. 48 (2015) 3-10
;
_exptl_crystal_colour brown
_exptl_crystal_density_diffrn 1.298
_exptl_crystal_description needle
_exptl_crystal_F_000 340
_exptl_crystal_size_max 0.390
_exptl_crystal_size_mid 0.310
_exptl_crystal_size_min 0.230
_refine_diff_density_max 0.174
_refine_diff_density_min -0.146
_refine_diff_density_rms 0.035
_refine_ls_extinction_coef 0.029(6)
_refine_ls_extinction_expression Fc^*^=kFc[1+0.001xFc^2^\l^3^/sin(2\q)]^-1/4^
_refine_ls_extinction_method 'SHELXL-2018/3 (Sheldrick 2018)'
_refine_ls_goodness_of_fit_ref 1.004
_refine_ls_hydrogen_treatment constr
_refine_ls_matrix_type full
_refine_ls_number_parameters 229
_refine_ls_number_reflns 3431
_refine_ls_number_restraints 0
_refine_ls_restrained_S_all 1.004
_refine_ls_R_factor_all 0.1235
_refine_ls_R_factor_gt 0.0559
_refine_ls_shift/su_max 0.000
_refine_ls_shift/su_mean 0.000
_refine_ls_structure_factor_coef Fsqd
_refine_ls_weighting_details 'w=1/[\s^2^(Fo^2^)+(0.0656P)^2^+0.1412P] where P=(Fo^2^+2Fc^2^)/3'
_refine_ls_weighting_scheme calc
_refine_ls_wR_factor_gt 0.1385
_refine_ls_wR_factor_ref 0.1769
_reflns_Friedel_coverage 0.000
_reflns_number_gt 1761
_reflns_number_total 3431
_reflns_threshold_expression 'I > 2\s(I)'
_cod_data_source_file d3ra03936f2.cif
_cod_data_source_block 4Cyanophenylboronicacid_17Phenanthroline
_cod_database_code 7247144
_shelx_shelxl_version_number 2018/3
_shelx_space_group_comment
;
The symmetry employed for this shelxl refinement is uniquely defined
by the following loop, which should always be used as a source of
symmetry information in preference to the above space-group names.
They are only intended as comments.
;
_shelx_estimated_absorpt_t_min 0.967
_shelx_estimated_absorpt_t_max 0.981

loop_
_space_group_symop_operation_xyz
'x, y, z'
'-x, -y, -z'

loop_
_atom_site_label
_atom_site_type_symbol
_atom_site_fract_x
_atom_site_fract_y
_atom_site_fract_z
_atom_site_U_iso_or_equiv
_atom_site_adp_type
_atom_site_occupancy
_atom_site_site_symmetry_order
_atom_site_calc_flag
_atom_site_refinement_flags_posn
_atom_site_refinement_flags_adp
_atom_site_refinement_flags_occupancy
_atom_site_disorder_assembly
_atom_site_disorder_group
O1 O 0.8320(2) 0.4691(2) 0.89776(12) 0.0690(6) Uani 1 1 d . . . . .
H1 H 0.770409 0.467982 0.842981 0.103 Uiso 1 1 calc R U . . .
O2 O 0.8188(3) 0.3553(2) 1.04152(13) 0.0789(6) Uani 1 1 d . . . . .
H2A H 0.917497 0.413848 1.056630 0.118 Uiso 1 1 calc R U . . .
N1 N 0.7506(3) 0.5225(3) 0.70617(15) 0.0647(6) Uani 1 1 d . . . . .
N2 N 0.7433(3) 0.4312(3) 0.35209(16) 0.0704(7) Uani 1 1 d . . . . .
N3 N -0.1975(4) 0.0396(3) 0.8193(2) 0.0871(8) Uani 1 1 d . . . . .
C1 C 0.5216(4) 0.3069(3) 0.92121(18) 0.0559(6) Uani 1 1 d . . . . .
C2 C 0.4115(4) 0.3334(3) 0.83625(19) 0.0625(7) Uani 1 1 d . . . . .
H2 H 0.464131 0.398046 0.795295 0.075 Uiso 1 1 calc R U . . .
C3 C 0.2255(4) 0.2676(3) 0.80954(19) 0.0649(7) Uani 1 1 d . . . . .
H3 H 0.155239 0.288483 0.751859 0.078 Uiso 1 1 calc R U . . .
C4 C 0.1452(4) 0.1709(3) 0.86892(19) 0.0584(7) Uani 1 1 d . . . . .
C5 C 0.2512(4) 0.1424(3) 0.9539(2) 0.0755(8) Uani 1 1 d . . . . .
H5 H 0.198361 0.076894 0.994307 0.091 Uiso 1 1 calc R U . . .
C6 C 0.4345(4) 0.2098(3) 0.9796(2) 0.0735(8) Uani 1 1 d . . . . .
H6 H 0.502981 0.189940 1.038086 0.088 Uiso 1 1 calc R U . . .
C7 C -0.0465(4) 0.0986(3) 0.8414(2) 0.0659(7) Uani 1 1 d . . . . .
C8 C 0.7263(5) 0.3296(5) 0.2713(2) 0.0864(10) Uani 1 1 d . . . . .
H8 H 0.735803 0.367297 0.211244 0.104 Uiso 1 1 calc R U . . .
C9 C 0.6957(5) 0.1731(4) 0.2692(3) 0.0895(10) Uani 1 1 d . . . . .
H9 H 0.681829 0.107865 0.209076 0.107 Uiso 1 1 calc R U . . .
C10 C 0.6856(4) 0.1134(4) 0.3552(3) 0.0824(9) Uani 1 1 d . . . . .
H10 H 0.665848 0.006801 0.355169 0.099 Uiso 1 1 calc R U . . .
C11 C 0.7056(4) 0.2154(3) 0.4444(2) 0.0616(7) Uani 1 1 d . . . . .
C12 C 0.7320(3) 0.3740(3) 0.43822(18) 0.0534(6) Uani 1 1 d . . . . .
C13 C 0.7484(3) 0.4827(3) 0.52807(18) 0.0506(6) Uani 1 1 d . . . . .
C14 C 0.7760(4) 0.6421(3) 0.5296(2) 0.0655(7) Uani 1 1 d . . . . .
H14 H 0.784493 0.683742 0.470745 0.079 Uiso 1 1 calc R U . . .
C15 C 0.7905(4) 0.7371(3) 0.6173(2) 0.0718(8) Uani 1 1 d . . . . .
H15 H 0.809840 0.844124 0.619298 0.086 Uiso 1 1 calc R U . . .
C16 C 0.7761(4) 0.6725(4) 0.7027(2) 0.0724(8) Uani 1 1 d . . . . .
H16 H 0.785015 0.738990 0.762149 0.087 Uiso 1 1 calc R U . . .
C17 C 0.7374(3) 0.4259(3) 0.61879(18) 0.0548(6) Uani 1 1 d . . . . .
C18 C 0.7111(4) 0.2652(3) 0.6214(2) 0.0718(8) Uani 1 1 d . . . . .
H18 H 0.703827 0.228034 0.681786 0.086 Uiso 1 1 calc R U . . .
C19 C 0.6963(4) 0.1656(3) 0.5377(2) 0.0773(8) Uani 1 1 d . . . . .
H19 H 0.679359 0.059818 0.541347 0.093 Uiso 1 1 calc R U . . .
B1 B 0.7317(4) 0.3812(4) 0.9531(2) 0.0585(8) Uani 1 1 d . . . . .

loop_
_atom_site_aniso_label
_atom_site_aniso_U_11
_atom_site_aniso_U_22
_atom_site_aniso_U_33
_atom_site_aniso_U_23
_atom_site_aniso_U_13
_atom_site_aniso_U_12
O1 0.0712(12) 0.0860(14) 0.0456(11) 0.0118(10) 0.0002(8) -0.0061(10)
O2 0.0774(14) 0.1072(17) 0.0487(11) 0.0187(11) 0.0013(9) -0.0084(11)
N1 0.0678(15) 0.0719(16) 0.0518(14) 0.0097(12) 0.0040(10) -0.0018(11)
N2 0.0794(16) 0.0889(17) 0.0476(14) 0.0180(13) 0.0110(11) 0.0189(13)
N3 0.085(2) 0.0772(18) 0.093(2) 0.0090(15) 0.0036(15) -0.0057(14)
C1 0.0673(17) 0.0554(15) 0.0448(14) 0.0021(12) 0.0101(12) 0.0084(12)
C2 0.0638(17) 0.0670(17) 0.0588(17) 0.0177(13) 0.0109(13) 0.0029(13)
C3 0.0713(19) 0.0715(18) 0.0518(16) 0.0164(14) 0.0028(13) 0.0043(14)
C4 0.0654(17) 0.0536(15) 0.0547(16) 0.0026(13) 0.0090(13) 0.0045(13)
C5 0.080(2) 0.081(2) 0.0658(19) 0.0248(16) 0.0095(15) -0.0073(16)
C6 0.080(2) 0.084(2) 0.0546(17) 0.0198(15) 0.0019(14) -0.0015(16)
C7 0.074(2) 0.0573(17) 0.0640(18) 0.0051(14) 0.0085(15) 0.0024(15)
C8 0.098(2) 0.115(3) 0.0521(19) 0.0159(19) 0.0136(16) 0.033(2)
C9 0.104(3) 0.097(3) 0.065(2) -0.010(2) 0.0068(17) 0.032(2)
C10 0.089(2) 0.073(2) 0.081(2) -0.0025(18) 0.0041(17) 0.0137(16)
C11 0.0593(16) 0.0639(18) 0.0600(18) 0.0087(14) 0.0033(12) 0.0046(12)
C12 0.0490(14) 0.0651(17) 0.0472(15) 0.0118(13) 0.0047(11) 0.0090(12)
C13 0.0481(14) 0.0513(15) 0.0532(15) 0.0137(12) 0.0037(10) 0.0044(11)
C14 0.0653(17) 0.0655(18) 0.0679(19) 0.0217(15) 0.0062(13) 0.0062(13)
C15 0.083(2) 0.0567(17) 0.074(2) 0.0060(16) 0.0057(15) 0.0062(14)
C16 0.079(2) 0.070(2) 0.0625(19) -0.0007(16) 0.0039(14) 0.0000(15)
C17 0.0544(15) 0.0617(17) 0.0468(15) 0.0094(13) 0.0032(11) -0.0001(12)
C18 0.086(2) 0.068(2) 0.0613(19) 0.0246(16) 0.0023(14) -0.0048(15)
C19 0.092(2) 0.0579(18) 0.082(2) 0.0196(17) 0.0056(16) 0.0016(15)
B1 0.066(2) 0.067(2) 0.0408(16) 0.0013(14) 0.0066(14) 0.0095(15)

loop_
_atom_type_symbol
_atom_type_description
_atom_type_scat_dispersion_real
_atom_type_scat_dispersion_imag
_atom_type_scat_source
C C 0.0033 0.0016 'International Tables Vol C Tables 4.2.6.8 and 6.1.1.4'
H H 0.0000 0.0000 'International Tables Vol C Tables 4.2.6.8 and 6.1.1.4'
B B 0.0013 0.0007 'International Tables Vol C Tables 4.2.6.8 and 6.1.1.4'
N N 0.0061 0.0033 'International Tables Vol C Tables 4.2.6.8 and 6.1.1.4'
O O 0.0106 0.0060 'International Tables Vol C Tables 4.2.6.8 and 6.1.1.4'

loop_
_geom_angle_atom_site_label_1
_geom_angle_atom_site_label_2
_geom_angle_atom_site_label_3
_geom_angle
_geom_angle_site_symmetry_1
_geom_angle_site_symmetry_3
_geom_angle_publ_flag
B1 O1 H1 109.5 . . ?
B1 O2 H2A 109.5 . . ?
C16 N1 C17 117.5(2) . . ?
C8 N2 C12 116.6(3) . . ?
C2 C1 C6 116.0(2) . . ?
C2 C1 B1 123.4(2) . . ?
C6 C1 B1 120.6(2) . . ?
C1 C2 C3 122.6(2) . . ?
C1 C2 H2 118.7 . . ?
C3 C2 H2 118.7 . . ?
C4 C3 C2 119.6(2) . . ?
C4 C3 H3 120.2 . . ?
C2 C3 H3 120.2 . . ?
C5 C4 C3 119.2(3) . . ?
C5 C4 C7 120.4(2) . . ?
C3 C4 C7 120.4(2) . . ?
C4 C5 C6 120.4(3) . . ?
C4 C5 H5 119.8 . . ?
C6 C5 H5 119.8 . . ?
C5 C6 C1 122.3(3) . . ?
C5 C6 H6 118.9 . . ?
C1 C6 H6 118.9 . . ?
N3 C7 C4 179.1(3) . . ?
N2 C8 C9 124.7(3) . . ?
N2 C8 H8 117.6 . . ?
C9 C8 H8 117.6 . . ?
C10 C9 C8 119.5(3) . . ?
C10 C9 H9 120.2 . . ?
C8 C9 H9 120.2 . . ?
C9 C10 C11 118.6(3) . . ?
C9 C10 H10 120.7 . . ?
C11 C10 H10 120.7 . . ?
C12 C11 C10 117.4(3) . . ?
C12 C11 C19 119.4(3) . . ?
C10 C11 C19 123.3(3) . . ?
N2 C12 C11 123.1(2) . . ?
N2 C12 C13 117.9(2) . . ?
C11 C12 C13 119.0(2) . . ?
C14 C13 C17 117.8(2) . . ?
C14 C13 C12 123.2(2) . . ?
C17 C13 C12 118.9(2) . . ?
C15 C14 C13 119.8(3) . . ?
C15 C14 H14 120.1 . . ?
C13 C14 H14 120.1 . . ?
C14 C15 C16 118.8(3) . . ?
C14 C15 H15 120.6 . . ?
C16 C15 H15 120.6 . . ?
N1 C16 C15 124.2(3) . . ?
N1 C16 H16 117.9 . . ?
C15 C16 H16 117.9 . . ?
N1 C17 C13 121.8(2) . . ?
N1 C17 C18 118.1(2) . . ?
C13 C17 C18 120.0(2) . . ?
C19 C18 C17 120.5(3) . . ?
C19 C18 H18 119.7 . . ?
C17 C18 H18 119.7 . . ?
C18 C19 C11 122.1(3) . . ?
C18 C19 H19 118.9 . . ?
C11 C19 H19 118.9 . . ?
O2 B1 O1 117.9(2) . . ?
O2 B1 C1 117.4(2) . . ?
O1 B1 C1 124.7(2) . . ?

loop_
_geom_bond_atom_site_label_1
_geom_bond_atom_site_label_2
_geom_bond_distance
_geom_bond_site_symmetry_2
_geom_bond_publ_flag
O1 B1 1.360(3) . ?
O1 H1 0.8200 . ?
O2 B1 1.346(3) . ?
O2 H2A 0.8200 . ?
N1 C16 1.315(3) . ?
N1 C17 1.362(3) . ?
N2 C8 1.314(4) . ?
N2 C12 1.344(3) . ?
N3 C7 1.140(3) . ?
C1 C2 1.379(3) . ?
C1 C6 1.392(4) . ?
C1 B1 1.567(4) . ?
C2 C3 1.385(3) . ?
C2 H2 0.9300 . ?
C3 C4 1.377(4) . ?
C3 H3 0.9300 . ?
C4 C5 1.371(4) . ?
C4 C7 1.440(4) . ?
C5 C6 1.371(4) . ?
C5 H5 0.9300 . ?
C6 H6 0.9300 . ?
C8 C9 1.362(4) . ?
C8 H8 0.9300 . ?
C9 C10 1.351(4) . ?
C9 H9 0.9300 . ?
C10 C11 1.402(4) . ?
C10 H10 0.9300 . ?
C11 C12 1.397(4) . ?
C11 C19 1.406(4) . ?
C12 C13 1.442(3) . ?
C13 C14 1.387(4) . ?
C13 C17 1.400(3) . ?
C14 C15 1.358(4) . ?
C14 H14 0.9300 . ?
C15 C16 1.370(4) . ?
C15 H15 0.9300 . ?
C16 H16 0.9300 . ?
C17 C18 1.406(4) . ?
C18 C19 1.336(4) . ?
C18 H18 0.9300 . ?
C19 H19 0.9300 . ?
